data_2001438
loop_
_publ_author_name
'Benetollo, F.'
'Bombieri, G.'
'Grillone, M. D.'

_publ_section_title
;
 Structure of
 [Yb(OH)(C~12~H~8~N~2~)~2~(H~2~O)~2~]~2~Cl~4~.2C~12~H~8~N~2~.CH~3~OH
;
_journal_issue 8
_journal_name_full 'Acta Crystallographica Section C'
_journal_page_first 1463
_journal_page_last 1465
_journal_paper_doi 10.1107/S0108270193001131
_journal_volume 49
_journal_year 1993
_chemical_formula_sum 'C73 H62 Cl4 N12 O7 Yb2'
_chemical_formula_weight 1707.27
_space_group_IT_number 2
_symmetry_cell_setting triclinic
_symmetry_space_group_name_Hall '-P 1'
_symmetry_space_group_name_H-M 'P -1'
_atom_type_scat_source IntTabIV
_cell_angle_alpha 86.64(3)
_cell_angle_beta 95.24(3)
_cell_angle_gamma 101.91(3)
_cell_formula_units_Z 1
_cell_length_a 10.792(2)
_cell_length_b 11.369(3)
_cell_length_c 13.943(3)
_cell_measurement_reflns_used 25
_cell_measurement_temperature 295.0(10)
_cell_measurement_theta_max 13
_cell_measurement_theta_min 10
_cell_volume 1665.5(7)
_diffrn_measurement_device 'Philips PW1100'
_diffrn_measurement_method \q/2\q
_diffrn_radiation_type MoK\a
_diffrn_radiation_wavelength 0.71069
_diffrn_reflns_av_R_equivalents 0.011
_diffrn_reflns_limit_h_max 12
_diffrn_reflns_limit_h_min -12
_diffrn_reflns_limit_k_max 13
_diffrn_reflns_limit_k_min -13
_diffrn_reflns_limit_l_max 16
_diffrn_reflns_limit_l_min 0
_diffrn_reflns_number 6193
_diffrn_reflns_theta_max 26
_diffrn_standards_decay_% 0
_diffrn_standards_interval_time 180
_diffrn_standards_number 2
_exptl_absorpt_coefficient_mu 2.86
_exptl_absorpt_correction_T_max 1.00
_exptl_absorpt_correction_T_min 0.70
_exptl_absorpt_correction_type empirical
_exptl_crystal_colour White
_exptl_crystal_density_diffrn 1.702
_exptl_crystal_density_meas 1.69
_exptl_crystal_description Prism
_exptl_crystal_size_max 0.26
_exptl_crystal_size_mid 0.24
_exptl_crystal_size_min 0.12
_refine_diff_density_max 0.53
_refine_diff_density_min -0.34
_refine_ls_goodness_of_fit_obs 1.13
_refine_ls_hydrogen_treatment refall
_refine_ls_number_parameters 554
_refine_ls_number_reflns 5302
_refine_ls_R_factor_obs 0.0158
_refine_ls_shift/esd_max 0.001
_refine_ls_structure_factor_coef F
_refine_ls_weighting_details 'w = [\s^2^(F) + 0.000251(F)^2^]^-1^'
_refine_ls_weighting_scheme calc
_refine_ls_wR_factor_obs 0.0173
_reflns_number_observed 5310
_reflns_number_total 5900
_reflns_observed_criterion I>3\s(I)
_cod_data_source_file na1028.cif
_cod_data_source_block na1028_structure_1_of_1
_cod_depositor_comments
;
 Marking attached hydrogen atoms.

 Antanas Vaitkus,
 2017-01-22

 Marking atom 'C' as having the occupancy of 0.5 after consulting
 the original publication.

 Antanas Vaitkus,
 2017-01-22

 Adding the _atom_site_type_symbol data item.

 Antanas Vaitkus,
 2017-01-22

The following automatic conversions were performed:

'_refine_ls_weighting_scheme' value 'w = [\s^2^(F) +
0.000251(F)^2^]^-1^' was changed to 'calc'. New tag
'_refine_ls_weighting_details' was created. The value of the new tag
was set to 'w = [\s^2^(F) + 0.000251(F)^2^]^-1^'.

Automatic conversion script
Id: cif_fix_values 3143 2015-03-26 13:38:13Z robertas 
;
_cod_database_code 2001438

loop_
_symmetry_equiv_pos_as_xyz
x,y,z
-x,-y,-z

loop_
_atom_site_label
_atom_site_type_symbol
_atom_site_fract_x
_atom_site_fract_y
_atom_site_fract_z
_atom_site_U_iso_or_equiv
_atom_site_occupancy
_atom_site_attached_hydrogens
Yb Yb .026075(9) .106956(9) .094368(7) .02472(4) 1 0
Cl(1) Cl -.32625(7) -.16162(7) .16877(5) .0501(2) 1 0
Cl(2) Cl -.15426(8) .25267(8) .33868(6) .0597(3) 1 0
O(1) O .0818(2) .0695(2) -.04650(10) .0298(6) 1 0
O(2) O -.1447(2) .0742(2) .1892(2) .0431(7) 1 0
O(3) O .0801(2) .2418(2) .22110(10) .0383(7) 1 0
N(1) N .0777(2) .3189(2) .0174(2) .0346(7) 1 0
N(2) N -.1514(2) .1738(2) -.0118(2) .0334(7) 1 0
C(1) C .1829(3) .3998(3) .0385(2) .0415(9) 1 0
C(2) C .2253(3) .5008(3) -.0210(3) .0540(10) 1 0
C(3) C .1558(3) .5199(3) -.1045(3) .0550(10) 1 0
C(4) C .0391(3) .4402(3) -.1278(2) .0450(10) 1 0
C(5) C .0042(3) .3420(2) -.0632(2) .0360(10) 1 0
C(6) C -.1194(3) .2650(2) -.0779(2) .0350(10) 1 0
C(7) C -.2695(3) .1107(3) -.0193(2) .0410(10) 1 0
C(8) C -.3620(3) .1354(3) -.0908(2) .0480(10) 1 0
C(9) C -.3298(3) .2235(3) -.1585(2) .0480(10) 1 0
C(10) C -.2044(3) .2927(3) -.1546(2) .0440(10) 1 0
C(11) C -.1626(4) .3893(3) -.2215(2) .0540(10) 1 0
C(12) C -.0465(4) .4589(3) -.2089(2) .0550(10) 1 0
N(21) N .2667(2) .1357(2) .1293(2) .0320(10) 1 0
C(21) C .3513(3) .2027(3) .0746(2) .0400(10) 1 0
N(22) N .1004(2) -.0275(2) .2274(2) .0330(10) 1 0
C(22) C .4820(3) .2286(3) .1015(3) .0510(10) 1 0
C(23) C .5262(3) .1850(3) .1876(3) .0540(10) 1 0
C(24) C .4409(3) .1103(3) .2457(2) .0440(10) 1 0
C(25) C .3112(2) .0855(2) .2127(2) .0340(10) 1 0
C(26) C .2233(2) -.0005(2) .2651(2) .0330(10) 1 0
C(27) C .0205(3) -.1146(3) .2717(2) .0420(10) 1 0
C(28) C .0569(3) -.1766(3) .3562(2) .0520(10) 1 0
C(29) C .1795(3) -.1468(3) .3960(2) .0500(10) 1 0
C(210) C .2664(3) -.0580(3) .3500(2) .0430(10) 1 0
C(211) C .3981(3) -.0241(3) .3842(2) .0540(10) 1 0
C(212) C .4801(3) .0542(3) .3351(3) .0550(10) 1 0
N(32) N -.7628(2) .2440(2) .3893(2) .0470(10) 1 0
N(31) N -.6123(3) .4077(2) .2747(2) .0530(10) 1 0
C(31) C -.5357(4) .4868(3) .2219(3) .0650(10) 1 0
C(32) C -.4081(4) .5349(4) .2484(4) .078(2) 1 0
C(33) C -.3590(4) .5016(4) .3352(4) .077(2) 1 0
C(34) C -.4351(3) .4203(3) .3969(3) .0620(10) 1 0
C(35) C -.5622(3) .3755(3) .3622(2) .0460(10) 1 0
C(36) C -.6427(3) .2913(3) .4235(2) .0450(10) 1 0
C(37) C -.8344(4) .1662(4) .4460(3) .0600(10) 1 0
C(38) C -.7930(4) .1296(4) .5382(3) .069(2) 1 0
C(39) C -.6728(4) .1785(4) .5742(3) .069(2) 1 0
C(310) C -.5938(3) .2604(3) .5162(2) .0560(10) 1 0
C(311) C -.4645(4) .3120(5) .5482(3) .073(2) 1 0
C(312) C -.3903(4) .3861(4) .4911(4) .079(2) 1 0
O O .0000 .5000 .5000 .172(4) 1 1
C C .0690(10) .4220(10) .4816(8) .099(3) 0.5 3
HW(1) H .129(3) .096(3) -.068(2) ? 1 0
HW(2) H -.152(3) .108(3) .226(2) ? 1 0
HW(3) H -.209(4) .017(4) .189(3) ? 1 0
HW(4) H .024(5) .244(4) .253(3) ? 1 0
HW(5) H .145(5) .262(4) .259(3) ? 1 0
H(1) H .231(3) .389(3) .093(2) ? 1 0
H(2) H .304(3) .555(3) .002(2) ? 1 0
H(3) H .178(3) .586(3) -.148(3) ? 1 0
H(7) H -.292(3) .043(3) .026(2) ? 1 0
H(8) H -.448(4) .089(3) -.090(3) ? 1 0
H(9) H -.397(4) .243(3) -.210(3) ? 1 0
H(11) H -.217(3) .406(3) -.271(3) ? 1 0
H(12) H -.014(3) .518(3) -.246(3) ? 1 0
H(21) H .320(3) .234(3) .012(2) ? 1 0
H(22) H .531(4) .277(3) .056(3) ? 1 0
H(23) H .613(3) .203(3) .213(2) ? 1 0
H(27) H -.068(3) -.134(3) .245(2) ? 1 0
H(28) H -.008(3) -.240(3) .383(2) ? 1 0
H(29) H .205(3) -.186(3) .456(3) ? 1 0
H(211) H .421(4) -.058(3) .440(3) ? 1 0
H(212) H .568(4) .073(3) .355(3) ? 1 0
H(31) H -.565(4) .506(4) .161(3) ? 1 0
H(32) H -.367(4) .598(4) .202(3) ? 1 0
H(33) H -.277(5) .534(5) .359(4) ? 1 0
H(37) H -.927(4) .131(3) .416(3) ? 1 0
H(38) H -.843(4) .075(4) .573(3) ? 1 0
H(39) H -.638(4) .156(3) .633(3) ? 1 0
H(311) H -.449(4) .293(4) .610(3) ? 1 0
H(312) H -.311(4) .417(4) .511(3) ? 1 0

loop_
_geom_angle_atom_site_label_1
_geom_angle_atom_site_label_2
_geom_angle_atom_site_label_3
_geom_angle_site_symmetry_1
_geom_angle_site_symmetry_2
_geom_angle_site_symmetry_3
_geom_angle
_geom_angle_publ_flag
Yb O(1) Yb . . 2_555 110.40(10) yes
O(1) Yb O(1) . . 2_555 69.70(10) yes
N(21) Yb N(22) . . . 64.49(9) no
N(2) Yb N(21) . . . 145.08(9) no
N(1) Yb N(21) . . . 84.18(9) no
O(3) Yb N(22) . . . 79.20(8) no
O(3) Yb N(2) . . . 106.70(10) no
O(2) Yb N(22) . . . 79.31(9) no
O(2) Yb N(2) . . . 75.15(9) no
O(2) Yb O(3) . . . 72.75(9) no
O(1) Yb N(21) . . . 79.28(9) no
O(1) Yb N(1) . . . 78.93(9) no
O(1) Yb O(2) . . . 142.70(10) no
Yb N(1) C(1) . . . 124.9(2) no
Yb N(2) C(7) . . . 123.2(2) no
C(6) N(2) C(7) . . . 117.7(3) no
C(1) C(2) C(3) . . . 119.4(3) no
C(3) C(4) C(12) . . . 123.6(3) no
C(5) C(4) C(12) . . . 119.4(3) no
C(4) C(5) C(6) . . . 119.3(3) no
N(2) C(6) C(5) . . . 117.5(3) no
N(2) C(6) C(10) . . . 123.1(3) no
C(7) C(8) C(9) . . . 119.5(3) no
C(6) C(10) C(9) . . . 116.8(3) no
C(6) C(10) C(11) . . . 119.5(3) no
C(4) C(12) C(11) . . . 121.4(3) no
Yb N(21) C(21) . . . 124.6(2) no
N(21) C(21) C(22) . . . 123.2(3) no
Yb N(22) C(26) . . . 119.0(2) no
C(21) C(22) C(23) . . . 119.4(3) no
C(23) C(24) C(212) . . . 123.1(3) no
C(25) C(24) C(212) . . . 118.7(3) no
C(24) C(25) C(26) . . . 119.6(3) no
N(22) C(26) C(25) . . . 117.8(3) no
N(22) C(26) C(210) . . . 122.3(3) no
C(27) C(28) C(29) . . . 119.2(3) no
C(26) C(210) C(29) . . . 118.3(3) no
C(26) C(210) C(211) . . . 118.4(3) no
C(24) C(212) C(211) . . . 121.4(4) no
C(31) N(31) C(35) . . . 116.3(3) no
C(31) C(32) C(33) . . . 117.9(4) no
C(33) C(34) C(312) . . . 122.9(4) no
C(35) C(34) C(312) . . . 120.1(4) no
C(34) C(35) C(36) . . . 118.4(3) no
N(32) C(36) C(35) . . . 118.8(3) no
N(32) C(36) C(310) . . . 121.9(3) no
C(37) C(38) C(39) . . . 118.7(4) no
C(36) C(310) C(39) . . . 118.4(4) no
C(36) C(310) C(311) . . . 119.5(3) no
C(34) C(312) C(311) . . . 121.6(5) no
N(2) Yb N(22) . . . 150.40(10) no
N(1) Yb N(22) . . . 142.70(10) no
N(1) Yb N(2) . . . 63.79(9) no
O(3) Yb N(21) . . . 74.10(10) no
O(3) Yb N(1) . . . 72.85(8) no
O(2) Yb N(21) . . . 134.52(8) no
O(2) Yb N(1) . . . 114.10(10) no
O(1) Yb N(22) . . . 112.10(10) no
O(1) Yb N(2) . . . 81.11(9) no
O(1) Yb O(3) . . . 142.70(10) no
Yb N(1) C(5) . . . 116.8(2) no
C(1) N(1) C(5) . . . 117.0(3) no
Yb N(2) C(6) . . . 117.8(2) no
N(1) C(1) C(2) . . . 123.4(3) no
C(2) C(3) C(4) . . . 119.4(3) no
C(3) C(4) C(5) . . . 116.9(3) no
N(1) C(5) C(4) . . . 123.5(3) no
N(1) C(5) C(6) . . . 117.0(3) no
C(5) C(6) C(10) . . . 119.2(3) no
N(2) C(7) C(8) . . . 123.1(3) no
C(8) C(9) C(10) . . . 119.7(3) no
C(9) C(10) C(11) . . . 123.7(3) no
C(10) C(11) C(12) . . . 120.9(3) no
Yb N(21) C(25) . . . 117.6(2) no
C(21) N(21) C(25) . . . 117.6(3) no
Yb N(22) C(27) . . . 122.4(2) no
C(26) N(22) C(27) . . . 117.9(3) no
C(22) C(23) C(24) . . . 119.3(3) no
C(23) C(24) C(25) . . . 118.1(3) no
N(21) C(25) C(24) . . . 122.2(3) no
N(21) C(25) C(26) . . . 118.1(3) no
C(25) C(26) C(210) . . . 119.9(3) no
N(22) C(27) C(28) . . . 123.0(3) no
C(28) C(29) C(210) . . . 119.2(3) no
C(29) C(210) C(211) . . . 123.2(3) no
C(210) C(211) C(212) . . . 121.7(3) no
C(36) N(32) C(37) . . . 117.9(3) no
N(31) C(31) C(32) . . . 125.2(4) no
C(32) C(33) C(34) . . . 120.4(5) no
C(33) C(34) C(35) . . . 117.0(4) no
N(31) C(35) C(34) . . . 123.1(3) no
N(31) C(35) C(36) . . . 118.5(3) no
C(35) C(36) C(310) . . . 119.3(3) no
N(32) C(37) C(38) . . . 123.9(4) no
C(38) C(39) C(310) . . . 119.1(4) no
C(39) C(310) C(311) . . . 122.1(4) no
C(310) C(311) C(312) . . . 121.1(4) no

loop_
_geom_bond_atom_site_label_1
_geom_bond_atom_site_label_2
_geom_bond_site_symmetry_1
_geom_bond_site_symmetry_2
_geom_bond_distance
_geom_bond_publ_flag
Yb O(1) . . 2.196(2) yes
Yb O(1) . 2_555 2.208(2) yes
Yb O(2) . . 2.321(2) yes
Yb O(3) . . 2.361(2) yes
Yb N(1) . . 2.554(2) yes
Yb N(2) . . 2.528(2) yes
Yb N(21) . . 2.555(2) yes
Yb N(22) . . 2.514(2) yes
N C . . 1.342(4) yes
C C . . 1.397(5) yes
N(1) C(5) . . 1.360(3) no
N(2) C(7) . . 1.326(3) no
C(2) C(3) . . 1.358(5) no
C(4) C(5) . . 1.403(4) no
C(5) C(6) . . 1.441(3) no
C(7) C(8) . . 1.403(4) no
C(9) C(10) . . 1.416(4) no
C(11) C(12) . . 1.339(5) no
N(21) C(25) . . 1.358(3) no
N(22) C(26) . . 1.361(3) no
C(22) C(23) . . 1.356(5) no
C(24) C(25) . . 1.409(4) no
C(25) C(26) . . 1.432(3) no
C(27) C(28) . . 1.404(5) no
C(29) C(210) . . 1.398(4) no
C(211) C(212) . . 1.326(5) no
N(32) C(37) . . 1.323(4) no
N(31) C(35) . . 1.350(4) no
C(32) C(33) . . 1.342(7) no
C(34) C(35) . . 1.412(5) no
C(35) C(36) . . 1.449(4) no
C(37) C(38) . . 1.391(5) no
C(39) C(310) . . 1.400(5) no
C(311) C(312) . . 1.320(6) no
N(1) C(1) . . 1.327(3) no
N(2) C(6) . . 1.357(3) no
C(1) C(2) . . 1.400(4) no
C(3) C(4) . . 1.415(4) no
C(4) C(12) . . 1.429(5) no
C(6) C(10) . . 1.410(4) no
C(8) C(9) . . 1.349(5) no
C(10) C(11) . . 1.425(4) no
N(21) C(21) . . 1.329(3) no
C(21) C(22) . . 1.401(4) no
N(22) C(27) . . 1.334(3) no
C(23) C(24) . . 1.400(4) no
C(24) C(212) . . 1.435(5) no
C(26) C(210) . . 1.407(4) no
C(28) C(29) . . 1.369(5) no
C(210) C(211) . . 1.438(5) no
N(32) C(36) . . 1.351(4) no
N(31) C(31) . . 1.327(5) no
C(31) C(32) . . 1.397(6) no
C(33) C(34) . . 1.411(6) no
C(34) C(312) . . 1.418(6) no
C(36) C(310) . . 1.404(4) no
C(38) C(39) . . 1.363(6) no
C(310) C(311) . . 1.438(6) no
O C . . 1.320(10) no
